data_7248335
loop_
_publ_author_name
'Yang, Beining'
'Wang, Yatang'
'Yang, Xiaojuan'
'Li, Yinyin'
'Zhang, Zhiying'
'Hua, Xiaofeng'
'Ouyang, Lu'
'Zheng, Lvyin'
'Guo, Wei'

_publ_section_title
;
 Visible-light-driven three-component annulation for the synthesis of
 highly functionalized 2-iminothiazolidin-4-ones without photocatalysts
;
_journal_issue 8
_journal_name_full 'Green Chemistry'
_journal_page_first 4477
_journal_page_last 4483
_journal_paper_doi 10.1039/D4GC00375F
_journal_volume 26
_journal_year 2024
_chemical_formula_moiety 'C22 H17 Cl N2 O S'
_chemical_formula_sum 'C22 H17 Cl N2 O S'
_chemical_formula_weight 392.88
_space_group_crystal_system monoclinic
_space_group_IT_number 14
_space_group_name_Hall '-P 2yn'
_space_group_name_H-M_alt 'P 1 21/n 1'
_atom_sites_solution_hydrogens geom
_atom_sites_solution_primary direct
_audit_creation_date 2024-01-27
_audit_creation_method
;
Olex2 1.5-beta
(compiled 2022.04.07 svn.rca3783a0 for OlexSys, GUI svn.r6439)
;
_audit_update_record
;
2024-01-28 deposited with the CCDC.	2024-03-21 downloaded from the CCDC.
;
_cell_angle_alpha 90
_cell_angle_beta 90.7375(13)
_cell_angle_gamma 90
_cell_formula_units_Z 4
_cell_length_a 5.71587(8)
_cell_length_b 16.8188(3)
_cell_length_c 20.0111(3)
_cell_measurement_reflns_used 10288
_cell_measurement_temperature 293.15
_cell_measurement_theta_max 76.2600
_cell_measurement_theta_min 2.1920
_cell_volume 1923.59(5)
_computing_cell_refinement 'CrysAlisPro 1.171.42.73a (Rigaku OD, 2022)'
_computing_data_collection 'CrysAlisPro 1.171.42.73a (Rigaku OD, 2022)'
_computing_data_reduction 'CrysAlisPro 1.171.42.73a (Rigaku OD, 2022)'
_computing_molecular_graphics 'Olex2 1.5-beta (Dolomanov et al., 2009)'
_computing_publication_material 'Olex2 1.5-beta (Dolomanov et al., 2009)'
_computing_structure_refinement 'SHELXL 2018/3 (Sheldrick, 2015)'
_computing_structure_solution 'SHELXS  (Sheldrick, 2008)'
_diffrn_ambient_temperature 293.15
_diffrn_detector 'Hybrid Pixel Array Detector'
_diffrn_detector_area_resol_mean 10.0000
_diffrn_detector_type HyPix
_diffrn_measured_fraction_theta_full 0.997
_diffrn_measured_fraction_theta_max 0.958
_diffrn_measurement_details
;
List of Runs (angles in degrees, time in seconds):

  # Type    Start    End  Width  t~exp~   \w     \q     \k     \f   Frames
#--------------------------------------------------------------------------
  1  \w     -5.00  80.00   0.50    0.20    --   48.13-100.00  81.00  170
  2  \w     35.00  76.00   0.50    0.40    --  104.75-100.00  81.00   82
  3  \w     81.00 106.00   0.50    0.40    --  104.75 -99.00 -30.00   50
  4  \w     39.00  64.00   0.50    0.40    --  104.75 -99.00 -30.00   50
  5  \w     33.00  62.00   0.50    0.40    --  104.75 -57.00 -90.00   58
  6  \w     38.00  63.00   0.50    0.40    --  104.75 -57.00-150.00   50
  7  \w     34.00  67.00   0.50    0.40    --  104.75 -57.00-120.00   66
  8  \w     40.00  66.00   0.50    0.40    --  104.75 -57.00 -60.00   52
  9  \w     33.00  68.00   0.50    0.40    --  104.75 -57.00  60.00   70
 10  \w    112.00 138.00   0.50    0.40    --  104.75 100.00-172.00   52
 11  \w     97.00 167.00   0.50    0.40    --  104.75  38.00-150.00  140
 12  \w    141.00 178.00   0.50    0.40    --  104.75  19.00-180.00   74
 13  \w     96.00 122.00   0.50    0.40    --  104.75  19.00-180.00   52
 14  \w    -17.00   9.00   0.50    0.20    --  -48.13  19.00-180.00   52
 15  \w    -25.00  11.00   0.50    0.20    --  -48.13  19.00-150.00   72
 16  \w    -20.00  24.00   0.50    0.20    --  -48.13  19.00 150.00   88
 17  \w    -25.00  25.00   0.50    0.20    --  -48.13  19.00 -60.00  100
 18  \w    -38.00  21.00   0.50    0.20    --  -48.13 100.00-172.00  118
 19  \w    -60.00 -34.00   0.50    0.40    -- -104.00 100.00-172.00   52
 20  \w    -99.00 -64.00   0.50    0.40    -- -104.00 100.00-172.00   70
 21  \w   -103.00 -35.00   0.50    0.40    -- -104.00  77.00-180.00  136
 22  \w    -64.00 -39.00   0.50    0.40    -- -104.00  57.00-180.00   50
 23  \w    -63.00 -33.00   0.50    0.40    -- -104.00  57.00 -60.00   60
 24  \w   -102.00 -32.00   0.50    0.40    -- -104.00  77.00  30.00  140
 25  \w    -62.00 -32.00   0.50    0.40    -- -104.00  57.00  30.00   60
 26  \w   -154.00-129.00   0.50    0.40    -- -104.00-100.00  81.00   50
;
_diffrn_measurement_device 'four-circle diffractometer'
_diffrn_measurement_device_type 'XtaLAB Synergy R, DW system, HyPix'
_diffrn_measurement_method '\w scans'
_diffrn_orient_matrix_type 'CrysAlisPro convention (1999,Acta A55,543-557)'
_diffrn_orient_matrix_UB_11 0.0409451000
_diffrn_orient_matrix_UB_12 -0.0603613000
_diffrn_orient_matrix_UB_13 0.0568946000
_diffrn_orient_matrix_UB_21 -0.0794791000
_diffrn_orient_matrix_UB_22 0.0623984000
_diffrn_orient_matrix_UB_23 0.0512105000
_diffrn_orient_matrix_UB_31 -0.2544157000
_diffrn_orient_matrix_UB_32 -0.0292299000
_diffrn_orient_matrix_UB_33 -0.0078665000
_diffrn_radiation_monochromator mirror
_diffrn_radiation_probe x-ray
_diffrn_radiation_type 'Cu K\a'
_diffrn_radiation_wavelength 1.54184
_diffrn_reflns_av_R_equivalents 0.0168
_diffrn_reflns_av_unetI/netI 0.0141
_diffrn_reflns_Laue_measured_fraction_full 0.997
_diffrn_reflns_Laue_measured_fraction_max 0.958
_diffrn_reflns_limit_h_max 5
_diffrn_reflns_limit_h_min -7
_diffrn_reflns_limit_k_max 16
_diffrn_reflns_limit_k_min -21
_diffrn_reflns_limit_l_max 25
_diffrn_reflns_limit_l_min -25
_diffrn_reflns_number 13250
_diffrn_reflns_point_group_measured_fraction_full 0.997
_diffrn_reflns_point_group_measured_fraction_max 0.958
_diffrn_reflns_theta_full 67.684
_diffrn_reflns_theta_max 76.608
_diffrn_reflns_theta_min 3.433
_diffrn_source 'Rotating-anode X-ray tube'
_diffrn_source_type 'Rigaku (Cu) X-ray Source'
_exptl_absorpt_coefficient_mu 2.880
_exptl_absorpt_correction_T_max 1.00000
_exptl_absorpt_correction_T_min 0.79189
_exptl_absorpt_correction_type multi-scan
_exptl_absorpt_process_details
;
CrysAlisPro 1.171.42.73a (Rigaku Oxford Diffraction, 2022)
Empirical absorption correction using spherical harmonics,
implemented in SCALE3 ABSPACK scaling algorithm.
;
_exptl_crystal_colour 'light colourless'
_exptl_crystal_density_diffrn 1.357
_exptl_crystal_description block
_exptl_crystal_F_000 816
_exptl_crystal_size_max 0.16
_exptl_crystal_size_mid 0.12
_exptl_crystal_size_min 0.1
_refine_diff_density_max 1.058
_refine_diff_density_min -0.678
_refine_diff_density_rms 0.073
_refine_ls_extinction_method none
_refine_ls_goodness_of_fit_ref 1.008
_refine_ls_hydrogen_treatment constr
_refine_ls_matrix_type full
_refine_ls_number_parameters 244
_refine_ls_number_reflns 3872
_refine_ls_number_restraints 7
_refine_ls_restrained_S_all 1.020
_refine_ls_R_factor_all 0.0704
_refine_ls_R_factor_gt 0.0685
_refine_ls_shift/su_max 0.001
_refine_ls_shift/su_mean 0.000
_refine_ls_structure_factor_coef Fsqd
_refine_ls_weighting_details 'w=1/[\s^2^(Fo^2^)+(0.1044P)^2^+1.7985P] where P=(Fo^2^+2Fc^2^)/3'
_refine_ls_weighting_scheme calc
_refine_ls_wR_factor_gt 0.1857
_refine_ls_wR_factor_ref 0.1876
_reflns_Friedel_coverage 0.000
_reflns_number_gt 3643
_reflns_number_total 3872
_reflns_threshold_expression 'I > 2\s(I)'
_cod_data_source_file d4gc00375f2.cif
_cod_data_source_block gw01-hcg
_cod_depositor_comments 'Adding full bibliography for 7248335.cif.'
_cod_database_code 7248335
_shelx_shelxl_version_number 2018/3
_shelx_space_group_comment
;
The symmetry employed for this shelxl refinement is uniquely defined
by the following loop, which should always be used as a source of
symmetry information in preference to the above space-group names.
They are only intended as comments.
;
_olex2_refinement_description
;
1. Fixed Uiso
 At 1.2 times of:
  All C(H) groups, All C(H,H) groups
2. Rigid bond restraints
 Cl1, C22
 with sigma for 1-2 distances of 0.01 and sigma for 1-3 distances of 0.01
3. Uiso/Uaniso restraints and constraints
Cl1 \\sim C22: within 2A with sigma of 0.0004 and sigma for terminal atoms of
0.0008 within 2A
4.a Ternary CH refined with riding coordinates:
 C9(H9)
4.b Secondary CH2 refined with riding coordinates:
 C16(H16A,H16B)
4.c Aromatic/amide H refined with riding coordinates:
 C2(H2), C3(H3), C4(H4), C5(H5), C6(H6), C11(H11), C12(H12), C13(H13),
 C14(H14), C15(H15), C18(H18), C19(H19), C20(H20), C21(H21)
;
_olex2_submission_special_instructions 'No special instructions were received'
_oxdiff_exptl_absorpt_empirical_details
;
Empirical correction (ABSPACK) includes:
- Absorption correction using spherical harmonics
- Frame scaling
;
_oxdiff_exptl_absorpt_empirical_full_max 1.299
_oxdiff_exptl_absorpt_empirical_full_min 0.665

loop_
_space_group_symop_operation_xyz
'x, y, z'
'-x+1/2, y+1/2, -z+1/2'
'-x, -y, -z'
'x-1/2, -y-1/2, z-1/2'

loop_
_atom_site_label
_atom_site_type_symbol
_atom_site_fract_x
_atom_site_fract_y
_atom_site_fract_z
_atom_site_U_iso_or_equiv
_atom_site_adp_type
_atom_site_occupancy
_atom_site_site_symmetry_order
_atom_site_calc_flag
_atom_site_refinement_flags_posn
_atom_site_refinement_flags_adp
_atom_site_refinement_flags_occupancy
_atom_site_disorder_assembly
_atom_site_disorder_group
Cl1 Cl 0.81638(18) 0.91326(7) 0.70456(5) 0.0886(4) Uani 1 1 d . U . . .
S1 S 0.50847(15) 0.63000(4) 0.46477(3) 0.0570(2) Uani 1 1 d . . . . .
O1 O 0.9306(4) 0.80888(14) 0.45764(11) 0.0619(5) Uani 1 1 d . . . . .
N1 N 0.4586(4) 0.66755(14) 0.59728(11) 0.0503(5) Uani 1 1 d . . . . .
N2 N 0.6890(4) 0.74827(13) 0.53176(10) 0.0457(5) Uani 1 1 d . . . . .
C1 C 0.3076(5) 0.60256(16) 0.60742(12) 0.0465(6) Uani 1 1 d . . . . .
C2 C 0.3568(5) 0.55161(18) 0.66096(14) 0.0546(6) Uani 1 1 d . . . . .
H2 H 0.492817 0.558574 0.686273 0.066 Uiso 1 1 calc R U . . .
C3 C 0.2045(6) 0.49123(18) 0.67632(16) 0.0611(8) Uani 1 1 d . . . . .
H3 H 0.239420 0.457369 0.711814 0.073 Uiso 1 1 calc R U . . .
C4 C 0.0009(6) 0.48015(18) 0.63986(16) 0.0597(7) Uani 1 1 d . . . . .
H4 H -0.102063 0.439594 0.651018 0.072 Uiso 1 1 calc R U . . .
C5 C -0.0489(5) 0.5299(2) 0.58649(16) 0.0590(7) Uani 1 1 d . . . . .
H5 H -0.185354 0.522621 0.561435 0.071 Uiso 1 1 calc R U . . .
C6 C 0.1033(5) 0.59028(18) 0.57041(14) 0.0547(7) Uani 1 1 d . . . . .
H6 H 0.068853 0.623260 0.534298 0.066 Uiso 1 1 calc R U . . .
C7 C 0.5412(5) 0.68342(15) 0.54035(12) 0.0441(5) Uani 1 1 d . . . . .
C8 C 0.7908(4) 0.75704(16) 0.47080(13) 0.0459(6) Uani 1 1 d . . . . .
C9 C 0.7119(5) 0.69410(16) 0.42085(13) 0.0481(6) Uani 1 1 d . . . . .
H9 H 0.848578 0.662265 0.408766 0.058 Uiso 1 1 calc R U . . .
C10 C 0.6126(5) 0.73138(16) 0.35773(13) 0.0476(6) Uani 1 1 d . . . . .
C11 C 0.7429(6) 0.72922(18) 0.29979(15) 0.0578(7) Uani 1 1 d . . . . .
H11 H 0.883911 0.701658 0.299231 0.069 Uiso 1 1 calc R U . . .
C12 C 0.6642(8) 0.7678(2) 0.24292(16) 0.0742(10) Uani 1 1 d . . . . .
H12 H 0.752373 0.766010 0.204223 0.089 Uiso 1 1 calc R U . . .
C13 C 0.4579(7) 0.8086(2) 0.24309(17) 0.0741(10) Uani 1 1 d . . . . .
H13 H 0.407163 0.835185 0.204844 0.089 Uiso 1 1 calc R U . . .
C14 C 0.3244(6) 0.8103(2) 0.30023(19) 0.0696(9) Uani 1 1 d . . . . .
H14 H 0.182564 0.837383 0.300200 0.084 Uiso 1 1 calc R U . . .
C15 C 0.4018(5) 0.7716(2) 0.35748(16) 0.0600(7) Uani 1 1 d . . . . .
H15 H 0.311640 0.772680 0.395828 0.072 Uiso 1 1 calc R U . . .
C16 C 0.7429(5) 0.80232(17) 0.58701(13) 0.0503(6) Uani 1 1 d . . . . .
H16A H 0.901806 0.821636 0.582442 0.060 Uiso 1 1 calc R U . . .
H16B H 0.734780 0.773205 0.628755 0.060 Uiso 1 1 calc R U . . .
C17 C 0.5786(5) 0.87247(15) 0.58984(14) 0.0489(6) Uani 1 1 d . . . . .
C18 C 0.4040(7) 0.8853(2) 0.54299(19) 0.0737(10) Uani 1 1 d . . . . .
H18 H 0.383453 0.848822 0.508447 0.088 Uiso 1 1 calc R U . . .
C19 C 0.2592(9) 0.9505(3) 0.5459(3) 0.1039(16) Uani 1 1 d . . . . .
H19 H 0.141798 0.957308 0.513836 0.125 Uiso 1 1 calc R U . . .
C20 C 0.2873(10) 1.0055(3) 0.5959(3) 0.1005(15) Uani 1 1 d . . . . .
H20 H 0.191848 1.050268 0.597194 0.121 Uiso 1 1 calc R U . . .
C21 C 0.4572(9) 0.9943(2) 0.6441(2) 0.0848(12) Uani 1 1 d . . . . .
H21 H 0.475702 1.030822 0.678649 0.102 Uiso 1 1 calc R U . . .
C22 C 0.6007(8) 0.9281(3) 0.6409(2) 0.0856(5) Uani 1 1 d . U . . .

loop_
_atom_site_aniso_label
_atom_site_aniso_U_11
_atom_site_aniso_U_22
_atom_site_aniso_U_33
_atom_site_aniso_U_23
_atom_site_aniso_U_13
_atom_site_aniso_U_12
Cl1 0.0960(7) 0.1093(8) 0.0598(5) -0.0422(5) -0.0202(4) 0.0051(5)
S1 0.0870(5) 0.0458(4) 0.0382(4) -0.0034(2) 0.0070(3) -0.0129(3)
O1 0.0604(12) 0.0672(13) 0.0581(12) -0.0006(10) 0.0054(9) -0.0143(10)
N1 0.0626(13) 0.0503(12) 0.0383(11) -0.0014(9) 0.0048(9) 0.0013(10)
N2 0.0549(12) 0.0429(11) 0.0391(10) -0.0029(9) -0.0001(9) 0.0013(9)
C1 0.0574(15) 0.0452(13) 0.0369(12) -0.0023(10) 0.0075(10) 0.0046(11)
C2 0.0651(16) 0.0561(16) 0.0425(13) 0.0039(12) -0.0003(11) 0.0047(13)
C3 0.080(2) 0.0500(15) 0.0532(16) 0.0108(13) 0.0047(14) 0.0063(14)
C4 0.0693(18) 0.0493(15) 0.0610(17) 0.0005(13) 0.0144(14) -0.0010(13)
C5 0.0548(16) 0.0650(18) 0.0574(17) -0.0011(14) 0.0035(12) 0.0022(13)
C6 0.0596(16) 0.0587(16) 0.0459(14) 0.0082(12) 0.0022(12) 0.0084(13)
C7 0.0550(14) 0.0398(12) 0.0373(12) -0.0004(9) 0.0000(10) 0.0047(10)
C8 0.0476(13) 0.0467(13) 0.0432(13) 0.0012(10) 0.0000(10) 0.0027(11)
C9 0.0576(15) 0.0465(13) 0.0403(12) -0.0011(10) 0.0066(10) 0.0025(11)
C10 0.0582(15) 0.0459(13) 0.0387(12) -0.0001(10) 0.0036(10) -0.0079(11)
C11 0.0709(18) 0.0558(16) 0.0471(15) 0.0012(12) 0.0120(13) -0.0073(13)
C12 0.106(3) 0.073(2) 0.0445(16) 0.0090(15) 0.0126(16) -0.015(2)
C13 0.101(3) 0.068(2) 0.0533(18) 0.0141(15) -0.0174(17) -0.0188(19)
C14 0.0680(19) 0.066(2) 0.075(2) 0.0091(16) -0.0187(16) -0.0067(15)
C15 0.0585(16) 0.0697(19) 0.0517(15) 0.0034(14) 0.0020(12) -0.0010(14)
C16 0.0574(15) 0.0520(15) 0.0413(13) -0.0067(11) -0.0073(11) 0.0009(12)
C17 0.0575(15) 0.0421(13) 0.0472(14) -0.0038(10) 0.0050(11) -0.0054(11)
C18 0.088(2) 0.0580(18) 0.074(2) -0.0142(16) -0.0218(18) 0.0178(17)
C19 0.115(3) 0.085(3) 0.111(4) -0.015(3) -0.030(3) 0.047(3)
C20 0.127(4) 0.062(2) 0.113(4) 0.000(2) 0.012(3) 0.034(2)
C21 0.115(3) 0.0499(18) 0.090(3) -0.0233(18) 0.026(2) -0.0034(19)
C22 0.0928(10) 0.1046(11) 0.0588(9) -0.0401(8) -0.0154(8) 0.0043(9)

loop_
_atom_type_symbol
_atom_type_description
_atom_type_scat_dispersion_real
_atom_type_scat_dispersion_imag
_atom_type_scat_source
C C 0.0181 0.0091 'International Tables Vol C Tables 4.2.6.8 and 6.1.1.4'
H H 0.0000 0.0000 'International Tables Vol C Tables 4.2.6.8 and 6.1.1.4'
Cl Cl 0.3639 0.7018 'International Tables Vol C Tables 4.2.6.8 and 6.1.1.4'
N N 0.0311 0.0180 'International Tables Vol C Tables 4.2.6.8 and 6.1.1.4'
O O 0.0492 0.0322 'International Tables Vol C Tables 4.2.6.8 and 6.1.1.4'
S S 0.3331 0.5567 'International Tables Vol C Tables 4.2.6.8 and 6.1.1.4'

loop_
_geom_angle_atom_site_label_1
_geom_angle_atom_site_label_2
_geom_angle_atom_site_label_3
_geom_angle
_geom_angle_site_symmetry_1
_geom_angle_site_symmetry_3
_geom_angle_publ_flag
C7 S1 C9 92.91(12) . . ?
C7 N1 C1 121.9(2) . . ?
C7 N2 C16 121.1(2) . . ?
C8 N2 C7 117.5(2) . . ?
C8 N2 C16 121.4(2) . . ?
C2 C1 N1 118.0(3) . . ?
C6 C1 N1 123.4(2) . . ?
C6 C1 C2 118.4(3) . . ?
C1 C2 H2 119.9 . . ?
C3 C2 C1 120.2(3) . . ?
C3 C2 H2 119.9 . . ?
C2 C3 H3 119.5 . . ?
C2 C3 C4 120.9(3) . . ?
C4 C3 H3 119.5 . . ?
C3 C4 H4 120.3 . . ?
C3 C4 C5 119.4(3) . . ?
C5 C4 H4 120.3 . . ?
C4 C5 H5 119.9 . . ?
C6 C5 C4 120.1(3) . . ?
C6 C5 H5 119.9 . . ?
C1 C6 H6 119.5 . . ?
C5 C6 C1 120.9(3) . . ?
C5 C6 H6 119.5 . . ?
N1 C7 S1 128.7(2) . . ?
N1 C7 N2 120.7(2) . . ?
N2 C7 S1 110.52(17) . . ?
O1 C8 N2 124.1(3) . . ?
O1 C8 C9 123.2(2) . . ?
N2 C8 C9 112.7(2) . . ?
S1 C9 H9 108.2 . . ?
C8 C9 S1 106.32(17) . . ?
C8 C9 H9 108.2 . . ?
C10 C9 S1 114.4(2) . . ?
C10 C9 C8 111.4(2) . . ?
C10 C9 H9 108.2 . . ?
C11 C10 C9 119.2(3) . . ?
C15 C10 C9 121.5(2) . . ?
C15 C10 C11 119.2(3) . . ?
C10 C11 H11 119.9 . . ?
C12 C11 C10 120.3(3) . . ?
C12 C11 H11 119.9 . . ?
C11 C12 H12 119.8 . . ?
C13 C12 C11 120.5(3) . . ?
C13 C12 H12 119.8 . . ?
C12 C13 H13 120.0 . . ?
C12 C13 C14 119.9(3) . . ?
C14 C13 H13 120.0 . . ?
C13 C14 H14 120.0 . . ?
C13 C14 C15 120.0(3) . . ?
C15 C14 H14 120.0 . . ?
C10 C15 C14 120.1(3) . . ?
C10 C15 H15 119.9 . . ?
C14 C15 H15 119.9 . . ?
N2 C16 H16A 109.0 . . ?
N2 C16 H16B 109.0 . . ?
N2 C16 C17 112.9(2) . . ?
H16A C16 H16B 107.8 . . ?
C17 C16 H16A 109.0 . . ?
C17 C16 H16B 109.0 . . ?
C18 C17 C16 122.8(3) . . ?
C18 C17 C22 117.0(3) . . ?
C22 C17 C16 120.2(3) . . ?
C17 C18 H18 119.1 . . ?
C19 C18 C17 121.8(4) . . ?
C19 C18 H18 119.1 . . ?
C18 C19 H19 119.8 . . ?
C20 C19 C18 120.3(4) . . ?
C20 C19 H19 119.8 . . ?
C19 C20 H20 120.2 . . ?
C19 C20 C21 119.6(4) . . ?
C21 C20 H20 120.2 . . ?
C20 C21 H21 120.2 . . ?
C20 C21 C22 119.5(4) . . ?
C22 C21 H21 120.2 . . ?
C17 C22 Cl1 119.2(3) . . ?
C21 C22 Cl1 119.1(3) . . ?
C21 C22 C17 121.8(4) . . ?

loop_
_geom_bond_atom_site_label_1
_geom_bond_atom_site_label_2
_geom_bond_distance
_geom_bond_site_symmetry_2
_geom_bond_publ_flag
Cl1 C22 1.779(4) . ?
S1 C7 1.767(2) . ?
S1 C9 1.820(3) . ?
O1 C8 1.214(3) . ?
N1 C1 1.409(4) . ?
N1 C7 1.267(3) . ?
N2 C7 1.392(3) . ?
N2 C8 1.366(3) . ?
N2 C16 1.461(3) . ?
C1 C2 1.398(4) . ?
C1 C6 1.390(4) . ?
C2 H2 0.9300 . ?
C2 C3 1.375(4) . ?
C3 H3 0.9300 . ?
C3 C4 1.378(5) . ?
C4 H4 0.9300 . ?
C4 C5 1.384(5) . ?
C5 H5 0.9300 . ?
C5 C6 1.378(4) . ?
C6 H6 0.9300 . ?
C8 C9 1.520(4) . ?
C9 H9 0.9800 . ?
C9 C10 1.514(4) . ?
C10 C11 1.387(4) . ?
C10 C15 1.382(4) . ?
C11 H11 0.9300 . ?
C11 C12 1.381(5) . ?
C12 H12 0.9300 . ?
C12 C13 1.363(6) . ?
C13 H13 0.9300 . ?
C13 C14 1.383(6) . ?
C14 H14 0.9300 . ?
C14 C15 1.385(5) . ?
C15 H15 0.9300 . ?
C16 H16A 0.9700 . ?
C16 H16B 0.9700 . ?
C16 C17 1.509(4) . ?
C17 C18 1.377(5) . ?
C17 C22 1.391(4) . ?
C18 H18 0.9300 . ?
C18 C19 1.376(5) . ?
C19 H19 0.9300 . ?
C19 C20 1.371(7) . ?
C20 H20 0.9300 . ?
C20 C21 1.372(7) . ?
C21 H21 0.9300 . ?
C21 C22 1.384(6) . ?

loop_
_geom_torsion_atom_site_label_1
_geom_torsion_atom_site_label_2
_geom_torsion_atom_site_label_3
_geom_torsion_atom_site_label_4
_geom_torsion
_geom_torsion_site_symmetry_1
_geom_torsion_site_symmetry_2
_geom_torsion_site_symmetry_3
_geom_torsion_site_symmetry_4
_geom_torsion_publ_flag
S1 C9 C10 C11 -132.8(2) . . . . ?
S1 C9 C10 C15 51.1(3) . . . . ?
O1 C8 C9 S1 179.0(2) . . . . ?
O1 C8 C9 C10 -55.8(3) . . . . ?
N1 C1 C2 C3 174.7(3) . . . . ?
N1 C1 C6 C5 -173.9(3) . . . . ?
N2 C8 C9 S1 -0.5(3) . . . . ?
N2 C8 C9 C10 124.7(2) . . . . ?
N2 C16 C17 C18 -2.9(4) . . . . ?
N2 C16 C17 C22 177.7(3) . . . . ?
C1 N1 C7 S1 -3.9(4) . . . . ?
C1 N1 C7 N2 179.7(2) . . . . ?
C1 C2 C3 C4 -0.5(5) . . . . ?
C2 C1 C6 C5 0.7(4) . . . . ?
C2 C3 C4 C5 0.9(5) . . . . ?
C3 C4 C5 C6 -0.5(5) . . . . ?
C4 C5 C6 C1 -0.4(5) . . . . ?
C6 C1 C2 C3 -0.3(4) . . . . ?
C7 S1 C9 C8 -1.24(19) . . . . ?
C7 S1 C9 C10 -124.6(2) . . . . ?
C7 N1 C1 C2 131.5(3) . . . . ?
C7 N1 C1 C6 -53.8(4) . . . . ?
C7 N2 C8 O1 -176.7(3) . . . . ?
C7 N2 C8 C9 2.8(3) . . . . ?
C7 N2 C16 C17 -92.0(3) . . . . ?
C8 N2 C7 S1 -3.7(3) . . . . ?
C8 N2 C7 N1 173.3(2) . . . . ?
C8 N2 C16 C17 91.4(3) . . . . ?
C8 C9 C10 C11 106.6(3) . . . . ?
C8 C9 C10 C15 -69.5(3) . . . . ?
C9 S1 C7 N1 -174.0(3) . . . . ?
C9 S1 C7 N2 2.7(2) . . . . ?
C9 C10 C11 C12 -175.2(3) . . . . ?
C9 C10 C15 C14 175.0(3) . . . . ?
C10 C11 C12 C13 0.1(5) . . . . ?
C11 C10 C15 C14 -1.1(5) . . . . ?
C11 C12 C13 C14 -1.1(6) . . . . ?
C12 C13 C14 C15 1.0(5) . . . . ?
C13 C14 C15 C10 0.1(5) . . . . ?
C15 C10 C11 C12 1.0(4) . . . . ?
C16 N2 C7 S1 179.57(19) . . . . ?
C16 N2 C7 N1 -3.4(4) . . . . ?
C16 N2 C8 O1 0.0(4) . . . . ?
C16 N2 C8 C9 179.5(2) . . . . ?
C16 C17 C18 C19 -178.7(4) . . . . ?
C16 C17 C22 Cl1 -2.6(5) . . . . ?
C16 C17 C22 C21 178.2(4) . . . . ?
C17 C18 C19 C20 0.7(8) . . . . ?
C18 C17 C22 Cl1 177.9(3) . . . . ?
C18 C17 C22 C21 -1.2(6) . . . . ?
C18 C19 C20 C21 -1.6(9) . . . . ?
C19 C20 C21 C22 1.1(8) . . . . ?
C20 C21 C22 Cl1 -178.8(4) . . . . ?
C20 C21 C22 C17 0.3(7) . . . . ?
C22 C17 C18 C19 0.7(6) . . . . ?
